data_7011027
loop_
_publ_author_name
'Allan Bashall'
'Andrew D. Bond'
'Alexander D. Hopkins'
'Sara J. Kidd'
'Mary McPartlin'
'Alexander Steiner'
'Robert Wolf'
'Anthony D. Woods'
'Dominic S. Wright'

_publ_section_title
;
 Synthesis, structures and coordination behaviour of [As(NR)3]3&#x2212;
 trianions
;
_journal_issue 3
_journal_name_full 'J. Chem. Soc., Dalton Trans.'
_journal_page_first 343
_journal_page_last 351
_journal_paper_doi 10.1039/b106913f
_journal_year 2002
_chemical_formula_moiety
;
(C24 H54 As2 Li6 N6)0.5, (C24 H60 Li6 N6)0.5, (C7 H8)
;
_chemical_formula_sum 'C31 H65 As Li6 N6'
_chemical_formula_weight 638.45
_space_group_IT_number 166
_symmetry_cell_setting trigonal
_symmetry_space_group_name_Hall '-R 3 2"'
_symmetry_space_group_name_H-M 'R -3 m :H'
_atom_sites_solution_hydrogens geom
_atom_sites_solution_primary direct
_atom_sites_solution_secondary difmap
_cell_angle_alpha 90.00
_cell_angle_beta 90.00
_cell_angle_gamma 120.00
_cell_formula_units_Z 3
_cell_length_a 16.0568(12)
_cell_length_b 16.0568(12)
_cell_length_c 13.5862(12)
_cell_measurement_reflns_used 2822
_cell_measurement_temperature 180(2)
_cell_measurement_theta_max 25.03
_cell_measurement_theta_min 1.02
_cell_volume 3033.5(4)
_computing_cell_refinement 'HKL Scalepack (Otwinowski & Minor 1997)'
_computing_data_collection 'Collect (Nonius B.V. 1998)'
_computing_data_reduction
;
HKL Denzo and Scalepack (Otwinowski & Minor 1997)
;
_computing_publication_material 'SHELXL-97 (Sheldrick 1997)'
_computing_structure_refinement 'SHELXL-97 (Sheldrick 1997)'
_computing_structure_solution 'SIR-92 (Altomare et al. 1994)'
_diffrn_ambient_temperature 180(2)
_diffrn_measured_fraction_theta_full 0.991
_diffrn_measured_fraction_theta_max 0.991
_diffrn_measurement_device_type 'Nonius Kappa CCD'
_diffrn_measurement_method 'Thin slice \w and \f scans'
_diffrn_radiation_monochromator graphite
_diffrn_radiation_source 'fine-focus sealed tube'
_diffrn_radiation_type MoK\a
_diffrn_radiation_wavelength 0.71073
_diffrn_reflns_av_R_equivalents 0.0428
_diffrn_reflns_av_sigmaI/netI 0.0327
_diffrn_reflns_limit_h_max 17
_diffrn_reflns_limit_h_min 0
_diffrn_reflns_limit_k_max 15
_diffrn_reflns_limit_k_min -17
_diffrn_reflns_limit_l_max 14
_diffrn_reflns_limit_l_min -14
_diffrn_reflns_number 2923
_diffrn_reflns_theta_full 23.00
_diffrn_reflns_theta_max 23.00
_diffrn_reflns_theta_min 4.16
_diffrn_standards_number 0
_exptl_absorpt_coefficient_mu 0.865
_exptl_absorpt_correction_T_max 0.925
_exptl_absorpt_correction_T_min 0.882
_exptl_absorpt_correction_type multi-scan
_exptl_absorpt_process_details 'Sortav Blessing (1995)'
_exptl_crystal_colour colourless
_exptl_crystal_density_diffrn 1.048
_exptl_crystal_density_method 'not measured'
_exptl_crystal_description plate
_exptl_crystal_F_000 1032
_exptl_crystal_size_max 0.21
_exptl_crystal_size_mid 0.14
_exptl_crystal_size_min 0.09
_refine_diff_density_max 0.328
_refine_diff_density_min -0.215
_refine_diff_density_rms 0.044
_refine_ls_extinction_method none
_refine_ls_goodness_of_fit_ref 1.146
_refine_ls_hydrogen_treatment mixed
_refine_ls_matrix_type full
_refine_ls_number_parameters 46
_refine_ls_number_reflns 531
_refine_ls_number_restraints 1
_refine_ls_restrained_S_all 1.145
_refine_ls_R_factor_all 0.0720
_refine_ls_R_factor_gt 0.0646
_refine_ls_shift/su_max 0.000
_refine_ls_shift/su_mean 0.000
_refine_ls_structure_factor_coef Fsqd
_refine_ls_weighting_details 'calc w=1/[\s^2^(Fo^2^)+(0.0722P)^2^+7.4975P] where P=(Fo^2^+2Fc^2^)/3'
_refine_ls_weighting_scheme calc
_refine_ls_wR_factor_gt 0.1646
_refine_ls_wR_factor_ref 0.1699
_reflns_number_gt 488
_reflns_number_total 531
_reflns_threshold_expression >2sigma(I)
_cod_data_source_file b106913f.txt
_cod_data_source_block dw0055
_cod_original_sg_symbol_H-M R-3m
_cod_database_code 7011027

loop_
_symmetry_equiv_pos_as_xyz
'x, y, z'
'-y, x-y, z'
'-x+y, -x, z'
'-y, -x, z'
'x, x-y, z'
'-x+y, y, z'
'x+2/3, y+1/3, z+1/3'
'-y+2/3, x-y+1/3, z+1/3'
'-x+y+2/3, -x+1/3, z+1/3'
'-y+2/3, -x+1/3, z+1/3'
'x+2/3, x-y+1/3, z+1/3'
'-x+y+2/3, y+1/3, z+1/3'
'x+1/3, y+2/3, z+2/3'
'-y+1/3, x-y+2/3, z+2/3'
'-x+y+1/3, -x+2/3, z+2/3'
'-y+1/3, -x+2/3, z+2/3'
'x+1/3, x-y+2/3, z+2/3'
'-x+y+1/3, y+2/3, z+2/3'
'-x, -y, -z'
'y, -x+y, -z'
'x-y, x, -z'
'y, x, -z'
'-x, -x+y, -z'
'x-y, -y, -z'
'-x+2/3, -y+1/3, -z+1/3'
'y+2/3, -x+y+1/3, -z+1/3'
'x-y+2/3, x+1/3, -z+1/3'
'y+2/3, x+1/3, -z+1/3'
'-x+2/3, -x+y+1/3, -z+1/3'
'x-y+2/3, -y+1/3, -z+1/3'
'-x+1/3, -y+2/3, -z+2/3'
'y+1/3, -x+y+2/3, -z+2/3'
'x-y+1/3, x+2/3, -z+2/3'
'y+1/3, x+2/3, -z+2/3'
'-x+1/3, -x+y+2/3, -z+2/3'
'x-y+1/3, -y+2/3, -z+2/3'

loop_
_atom_site_label
_atom_site_type_symbol
_atom_site_fract_x
_atom_site_fract_y
_atom_site_fract_z
_atom_site_U_iso_or_equiv
_atom_site_adp_type
_atom_site_occupancy
_atom_site_symmetry_multiplicity
_atom_site_calc_flag
_atom_site_refinement_flags
_atom_site_disorder_assembly
_atom_site_disorder_group
As1 As 0.0000 0.0000 0.33666(11) 0.0538(7) Uani 0.50 6 d SP . 1
Li1 Li 0.1402(7) 0.0701(4) 0.5483(8) 0.086(3) Uani 1 2 d S . .
N1 N 0.1274(4) 0.06371(19) 0.4000(3) 0.0842(15) Uani 1 2 d SD . .
H1 H 0.087(7) 0.043(4) 0.341(5) 0.101 Uiso 0.50 2 d SPD A 2
C1 C 0.2239(7) 0.1120(3) 0.3517(5) 0.108(2) Uani 1 2 d S . .
C2 C 0.2972(5) 0.1486(3) 0.4336(7) 0.139(3) Uani 1 2 d S . .
H2A H 0.3037 0.2084 0.4601 0.209 Uiso 0.50 1 calc PR . .
H2B H 0.3594 0.1609 0.4080 0.209 Uiso 0.50 1 calc PR . .
H2C H 0.2760 0.1003 0.4861 0.209 Uiso 0.50 1 calc PR . .
C3 C 0.2379(6) 0.1969(5) 0.2877(4) 0.176(3) Uani 1 1 d . . .
H3A H 0.1886 0.1736 0.2362 0.264 Uiso 1 1 calc R . .
H3B H 0.3018 0.2274 0.2574 0.264 Uiso 1 1 calc R . .
H3C H 0.2321 0.2439 0.3289 0.264 Uiso 1 1 calc R . .
C100 C 0.0869(8) 0.0869(8) 0.0000 0.262(8) Uani 1 2 d S . .
H100 H 0.1482 0.1482 0.0000 0.314 Uiso 0.83 2 d SP B 1
C107 C 0.1860 0.1860 0.0000 0.314 Uiso 0.17 2 d SP C 2
H10A H 0.2291 0.1836 0.0496 0.393 Uiso 0.08 1 calc PR C 2
H10B H 0.1740 0.2387 0.0155 0.393 Uiso 0.08 1 calc PR C 2
H10C H 0.2159 0.1967 -0.0651 0.393 Uiso 0.08 1 calc PR C 2

loop_
_atom_site_aniso_label
_atom_site_aniso_U_11
_atom_site_aniso_U_22
_atom_site_aniso_U_33
_atom_site_aniso_U_23
_atom_site_aniso_U_13
_atom_site_aniso_U_12
As1 0.0560(8) 0.0560(8) 0.0492(10) 0.000 0.000 0.0280(4)
Li1 0.082(6) 0.076(4) 0.100(6) -0.013(3) -0.026(5) 0.041(3)
N1 0.091(4) 0.082(2) 0.083(3) -0.0127(14) -0.025(3) 0.0453(18)
C1 0.149(7) 0.109(4) 0.079(4) 0.014(2) 0.027(4) 0.074(4)
C2 0.074(5) 0.175(7) 0.135(7) 0.014(2) 0.029(5) 0.037(2)
C3 0.281(10) 0.139(5) 0.118(4) 0.054(4) 0.069(5) 0.113(6)
C100 0.139(7) 0.139(7) 0.52(2) 0.003(5) -0.003(5) 0.080(7)

loop_
_atom_type_symbol
_atom_type_description
_atom_type_scat_dispersion_real
_atom_type_scat_dispersion_imag
_atom_type_scat_source
C C 0.0033 0.0016 'International Tables Vol C Tables 4.2.6.8 and 6.1.1.4'
H H 0.0000 0.0000 'International Tables Vol C Tables 4.2.6.8 and 6.1.1.4'
As As 0.0499 2.0058 'International Tables Vol C Tables 4.2.6.8 and 6.1.1.4'
Li Li -0.0003 0.0001 'International Tables Vol C Tables 4.2.6.8 and 6.1.1.4'
N N 0.0061 0.0033 'International Tables Vol C Tables 4.2.6.8 and 6.1.1.4'

loop_
_geom_angle_atom_site_label_1
_geom_angle_atom_site_label_2
_geom_angle_atom_site_label_3
_geom_angle
_geom_angle_site_symmetry_1
_geom_angle_site_symmetry_3
_geom_angle_publ_flag
N1 As1 N1 102.33(19) . 3 ?
N1 As1 N1 102.33(19) . 2 ?
N1 As1 N1 102.33(19) 3 2 ?
N1 As1 Li1 51.37(8) . 21_556 ?
N1 As1 Li1 115.4(3) 3 21_556 ?
N1 As1 Li1 51.37(8) 2 21_556 ?
N1 As1 Li1 51.37(8) . 20_556 ?
N1 As1 Li1 51.37(8) 3 20_556 ?
N1 As1 Li1 115.4(3) 2 20_556 ?
Li1 As1 Li1 85.0(3) 21_556 20_556 ?
N1 As1 Li1 115.4(3) . 19_556 ?
N1 As1 Li1 51.37(8) 3 19_556 ?
N1 As1 Li1 51.37(8) 2 19_556 ?
Li1 As1 Li1 85.0(3) 21_556 19_556 ?
Li1 As1 Li1 85.0(3) 20_556 19_556 ?
N1 As1 H1 23(4) . . ?
N1 As1 H1 115.4(18) 3 . ?
N1 As1 H1 115.4(18) 2 . ?
Li1 As1 H1 65(2) 21_556 . ?
Li1 As1 H1 65(2) 20_556 . ?
Li1 As1 H1 139(4) 19_556 . ?
N1 Li1 N1 100.5(5) 21_556 20_556 ?
N1 Li1 N1 107.7(4) 21_556 . ?
N1 Li1 N1 107.7(4) 20_556 . ?
N1 Li1 Li1 121.9(3) 21_556 20_556 ?
N1 Li1 Li1 54.7(3) 20_556 20_556 ?
N1 Li1 Li1 53.7(4) . 20_556 ?
N1 Li1 Li1 54.7(3) 21_556 21_556 ?
N1 Li1 Li1 121.9(3) 20_556 21_556 ?
N1 Li1 Li1 53.7(4) . 21_556 ?
Li1 Li1 Li1 91.9(6) 20_556 21_556 ?
N1 Li1 As1 50.5(3) 21_556 19_556 ?
N1 Li1 As1 50.5(3) 20_556 19_556 ?
N1 Li1 As1 123.7(5) . 19_556 ?
Li1 Li1 As1 91.5(3) 20_556 19_556 ?
Li1 Li1 As1 91.5(3) 21_556 19_556 ?
N1 Li1 Li1 85.6(3) 21_556 3 ?
N1 Li1 Li1 32.2(3) 20_556 3 ?
N1 Li1 Li1 85.6(3) . 3 ?
Li1 Li1 Li1 44.1(3) 20_556 3 ?
Li1 Li1 Li1 90.000(2) 21_556 3 ?
As1 Li1 Li1 47.49(16) 19_556 3 ?
N1 Li1 Li1 32.2(3) 21_556 2 ?
N1 Li1 Li1 85.6(3) 20_556 2 ?
N1 Li1 Li1 85.6(3) . 2 ?
Li1 Li1 Li1 90.0 20_556 2 ?
Li1 Li1 Li1 44.1(3) 21_556 2 ?
As1 Li1 Li1 47.49(16) 19_556 2 ?
Li1 Li1 Li1 60.000(1) 3 2 ?
C1 N1 As1 128.0(4) . . ?
C1 N1 Li1 120.9(3) . 20_556 ?
As1 N1 Li1 78.2(3) . 20_556 ?
C1 N1 Li1 120.9(3) . 21_556 ?
As1 N1 Li1 78.2(3) . 21_556 ?
Li1 N1 Li1 115.7(6) 20_556 21_556 ?
C1 N1 Li1 111.0(5) . . ?
As1 N1 Li1 121.0(4) . . ?
Li1 N1 Li1 71.6(3) 20_556 . ?
Li1 N1 Li1 71.6(3) 21_556 . ?
C1 N1 H1 99(7) . . ?
As1 N1 H1 29(7) . . ?
Li1 N1 H1 93(4) 20_556 . ?
Li1 N1 H1 93(4) 21_556 . ?
Li1 N1 H1 150(7) . . ?
N1 C1 C2 106.4(5) . . ?
N1 C1 C3 111.2(5) . 5 ?
C2 C1 C3 109.4(5) . 5 ?
N1 C1 C3 111.2(5) . . ?
C2 C1 C3 109.4(5) . . ?
C3 C1 C3 109.2(6) 5 . ?
C1 C2 H2A 109.5 . . ?
C1 C2 H2B 109.5 . . ?
H2A C2 H2B 109.5 . . ?
C1 C2 H2C 109.5 . . ?
H2A C2 H2C 109.5 . . ?
H2B C2 H2C 109.5 . . ?
C1 C3 H3A 109.5 . . ?
C1 C3 H3B 109.5 . . ?
H3A C3 H3B 109.5 . . ?
C1 C3 H3C 109.5 . . ?
H3A C3 H3C 109.5 . . ?
H3B C3 H3C 109.5 . . ?
C100 C100 C100 120.000(1) 21 20 ?
C100 C100 C107 120.0 21 . ?
C100 C100 C107 120.0 20 . ?
C100 C100 H100 120.0 21 . ?
C100 C100 H100 120.0 20 . ?
C107 C100 H100 0.0(5) . . ?
C100 C107 H100 0.0(8) . . ?
C100 C107 H10A 109.5 . . ?
H100 C107 H10A 109.5 . . ?
C100 C107 H10B 109.5 . . ?
H100 C107 H10B 109.5 . . ?
H10A C107 H10B 109.5 . . ?
C100 C107 H10C 109.5 . . ?
H100 C107 H10C 109.5 . . ?
H10A C107 H10C 109.5 . . ?
H10B C107 H10C 109.5 . . ?

loop_
_geom_bond_atom_site_label_1
_geom_bond_atom_site_label_2
_geom_bond_distance
_geom_bond_site_symmetry_2
_geom_bond_publ_flag
As1 N1 1.970(5) . ?
As1 N1 1.970(5) 3 ?
As1 N1 1.970(5) 2 ?
As1 Li1 2.499(11) 21_556 ?
As1 Li1 2.499(11) 20_556 ?
As1 Li1 2.499(11) 19_556 ?
As1 H1 1.21(10) . ?
Li1 N1 1.995(8) 21_556 ?
Li1 N1 1.995(8) 20_556 ?
Li1 N1 2.022(11) . ?
Li1 Li1 2.350(13) 20_556 ?
Li1 Li1 2.350(13) 21_556 ?
Li1 As1 2.499(11) 19_556 ?
Li1 Li1 3.378(18) 3 ?
Li1 Li1 3.378(18) 2 ?
N1 C1 1.494(9) . ?
N1 Li1 1.995(8) 20_556 ?
N1 Li1 1.995(8) 21_556 ?
N1 H1 0.981(10) . ?
C1 C2 1.509(10) . ?
C1 C3 1.537(6) 5 ?
C1 C3 1.537(7) . ?
C2 H2A 0.9800 . ?
C2 H2B 0.9800 . ?
C2 H2C 0.9800 . ?
C3 H3A 0.9800 . ?
C3 H3B 0.9800 . ?
C3 H3C 0.9800 . ?
C100 C100 1.395(12) 21 ?
C100 C100 1.395(12) 20 ?
C100 C107 1.591(12) . ?
C100 H100 0.985(12) . ?
C107 H100 0.6063 . ?
C107 H10A 0.9800 . ?
C107 H10B 0.9800 . ?
C107 H10C 0.9800 . ?
